data_7247301
loop_
_publ_author_name
'Luo, Jian'
'Zhong, Ai-Qing'
'Qiu, Jia-Hao'
'Liu, Xiong-Wei'
'Tian, You-Ping'
'Zhang, Bao-Hua'
'Chen, Guo-Shu'
'Shu, Wei'
'Liu, Yun-Lin'

_publ_section_title
;
 Green and effective synthesis of multisubstituted \a-pyrones via K2CO3
 catalyzed formal insertion of ketenimines into C(CO)--C bonds of
 1,3-diketones
;
_journal_issue 20
_journal_name_full 'Green Chemistry'
_journal_page_first 8057
_journal_page_last 8067
_journal_paper_doi 10.1039/D3GC02073H
_journal_volume 25
_journal_year 2023
_chemical_formula_moiety 'C29 H27 N O5'
_chemical_formula_sum 'C29 H27 N O5'
_chemical_formula_weight 469.51
_space_group_crystal_system triclinic
_space_group_IT_number 2
_space_group_name_Hall '-P 1'
_space_group_name_H-M_alt 'P -1'
_atom_sites_solution_hydrogens geom
_atom_sites_solution_primary dual
_audit_creation_date 2023-02-21
_audit_creation_method
;
Olex2 1.5
(compiled 2022.04.07 svn.rca3783a0 for OlexSys, GUI svn.r6498)
;
_audit_update_record
;
2023-02-28 deposited with the CCDC.	2023-09-01 downloaded from the CCDC.
;
_cell_angle_alpha 79.529(3)
_cell_angle_beta 88.302(3)
_cell_angle_gamma 75.050(4)
_cell_formula_units_Z 4
_cell_length_a 11.0361(5)
_cell_length_b 14.2348(5)
_cell_length_c 16.7656(6)
_cell_measurement_reflns_used 6385
_cell_measurement_temperature 150.00(10)
_cell_measurement_theta_max 29.0380
_cell_measurement_theta_min 2.6510
_cell_volume 2501.88(18)
_computing_cell_refinement 'CrysAlisPro 1.171.38.43f (Rigaku OD, 2015)'
_computing_data_collection 'CrysAlisPro 1.171.38.43f (Rigaku OD, 2015)'
_computing_data_reduction 'CrysAlisPro 1.171.38.43f (Rigaku OD, 2015)'
_computing_molecular_graphics 'Olex2 1.5 (Dolomanov et al., 2009)'
_computing_publication_material 'Olex2 1.5 (Dolomanov et al., 2009)'
_computing_structure_refinement 'SHELXL 2018/3 (Sheldrick, 2015)'
_computing_structure_solution 'SHELXT 2018/2 (Sheldrick, 2018)'
_diffrn_ambient_environment N~2~
_diffrn_ambient_temperature 150.00(10)
_diffrn_detector 'CCD plate'
_diffrn_detector_area_resol_mean 5.2684
_diffrn_detector_type AtlasS2
_diffrn_measured_fraction_theta_full 1.000
_diffrn_measured_fraction_theta_max 0.829
_diffrn_measurement_details
;
List of Runs (angles in degrees, time in seconds):

  # Type    Start    End  Width  t~exp~   \w     \q     \k     \f   Frames
#--------------------------------------------------------------------------
  1  \w    -15.00  83.00   1.00    6.00    --   11.90  57.00 -90.00   98
  2  \w     36.00  62.00   1.00    6.00    --   11.90 178.00  90.00   26
  3  \w    -19.00  77.00   1.00    6.00    --   11.90  77.00  30.00   96
  4  \w    -57.00  38.00   1.00    6.00    --   11.90 -57.00 120.00   95
;
_diffrn_measurement_device 'four-circle diffractometer'
_diffrn_measurement_device_type 'SuperNova, Dual, Cu at zero, AtlasS2'
_diffrn_measurement_method '\w scans'
_diffrn_orient_matrix_type 'CrysAlisPro convention (1999,Acta A55,543-557)'
_diffrn_orient_matrix_UB_11 -0.0406179000
_diffrn_orient_matrix_UB_12 0.0477817000
_diffrn_orient_matrix_UB_13 -0.0009119000
_diffrn_orient_matrix_UB_21 0.0478808000
_diffrn_orient_matrix_UB_22 0.0215860000
_diffrn_orient_matrix_UB_23 -0.0177091000
_diffrn_orient_matrix_UB_31 -0.0220082000
_diffrn_orient_matrix_UB_32 -0.0004868000
_diffrn_orient_matrix_UB_33 -0.0392069000
_diffrn_radiation_monochromator mirror
_diffrn_radiation_probe x-ray
_diffrn_radiation_type 'Mo K\a'
_diffrn_radiation_wavelength 0.71073
_diffrn_reflns_av_R_equivalents 0.0320
_diffrn_reflns_av_unetI/netI 0.0651
_diffrn_reflns_Laue_measured_fraction_full 1.000
_diffrn_reflns_Laue_measured_fraction_max 0.829
_diffrn_reflns_limit_h_max 15
_diffrn_reflns_limit_h_min -13
_diffrn_reflns_limit_k_max 19
_diffrn_reflns_limit_k_min -18
_diffrn_reflns_limit_l_max 22
_diffrn_reflns_limit_l_min -22
_diffrn_reflns_number 21663
_diffrn_reflns_point_group_measured_fraction_full 1.000
_diffrn_reflns_point_group_measured_fraction_max 0.829
_diffrn_reflns_theta_full 25.242
_diffrn_reflns_theta_max 29.611
_diffrn_reflns_theta_min 2.107
_diffrn_source 'micro-focus sealed X-ray tube'
_diffrn_source_type 'SuperNova (Mo) X-ray Source'
_exptl_absorpt_coefficient_mu 0.085
_exptl_absorpt_correction_T_max 1.00000
_exptl_absorpt_correction_T_min 0.45128
_exptl_absorpt_correction_type multi-scan
_exptl_absorpt_process_details
;
CrysAlisPro 1.171.38.43f (Rigaku Oxford Diffraction, 2015)
Empirical absorption correction using spherical harmonics,
 implemented in SCALE3 ABSPACK scaling algorithm.
;
_exptl_crystal_colour colourless
_exptl_crystal_colour_primary colourless
_exptl_crystal_density_diffrn 1.246
_exptl_crystal_description block
_exptl_crystal_F_000 992
_exptl_crystal_size_max 0.13
_exptl_crystal_size_mid 0.12
_exptl_crystal_size_min 0.11
_refine_diff_density_max 1.122
_refine_diff_density_min -0.222
_refine_diff_density_rms 0.055
_refine_ls_extinction_method none
_refine_ls_goodness_of_fit_ref 1.023
_refine_ls_hydrogen_treatment constr
_refine_ls_matrix_type full
_refine_ls_number_parameters 637
_refine_ls_number_reflns 11671
_refine_ls_number_restraints 0
_refine_ls_restrained_S_all 1.023
_refine_ls_R_factor_all 0.0963
_refine_ls_R_factor_gt 0.0603
_refine_ls_shift/su_max 0.000
_refine_ls_shift/su_mean 0.000
_refine_ls_structure_factor_coef Fsqd
_refine_ls_weighting_details 'w=1/[\s^2^(Fo^2^)+(0.0622P)^2^+0.9371P] where P=(Fo^2^+2Fc^2^)/3'
_refine_ls_weighting_scheme calc
_refine_ls_wR_factor_gt 0.1368
_refine_ls_wR_factor_ref 0.1608
_reflns_Friedel_coverage 0.000
_reflns_number_gt 7873
_reflns_number_total 11671
_reflns_threshold_expression 'I > 2\s(I)'
_cod_data_source_file d3gc02073h2.cif
_cod_data_source_block 1207-01
_cod_depositor_comments 'Adding full bibliography for 7247297--7247301.cif.'
_cod_database_code 7247301
_shelx_shelxl_version_number 2018/3
_shelx_space_group_comment
;
The symmetry employed for this shelxl refinement is uniquely defined
by the following loop, which should always be used as a source of
symmetry information in preference to the above space-group names.
They are only intended as comments.
;
_olex2_refinement_description
;
1. Fixed Uiso
 At 1.2 times of:
  All C(H) groups, All C(H,H) groups
 At 1.5 times of:
  All C(H,H,H) groups
2.a Secondary CH2 refined with riding coordinates:
 C00T(H00A,H00B), C20(H20A,H20B), C013(H01A,H01B), C21(H21A,H21B)
2.b Aromatic/amide H refined with riding coordinates:
 C00H(H00H), C00I(H00I), C2(H2), C00Z(H00Z), C11(H11), C014(H014), C015(H015),
 C016(H016), C27(H27), C7(H7), C23(H23), C17(H17), C24(H24), C13(H13),
 C01G(H01G), C01H(H01H), C01I(H01I), C01J(H01J), C10(H10), C9(H9), C01N(H01N),
 C8(H8), C01P(H01P), C16(H16), C14(H14), C01T(H01T), C01V(H01V), C15(H15)
2.c Idealised Me refined as rotating group:
 C19(H19A,H19B,H19C), C01E(H01C,H01D,H01E), C01R(H01F,H01K,H01L), C28(H28A,
 H28B,H28C), C01X(H01M,H01O,H01Q), C29(H29A,H29B,H29C)
;
_olex2_submission_special_instructions 'No special instructions were received'
_oxdiff_exptl_absorpt_empirical_details
;
Empirical correction (ABSPACK) includes:
- Absorption correction using spherical harmonics
- Frame scaling
;
_oxdiff_exptl_absorpt_empirical_full_max 1.569
_oxdiff_exptl_absorpt_empirical_full_min 0.489

loop_
_space_group_symop_operation_xyz
'x, y, z'
'-x, -y, -z'

loop_
_atom_site_label
_atom_site_type_symbol
_atom_site_fract_x
_atom_site_fract_y
_atom_site_fract_z
_atom_site_U_iso_or_equiv
_atom_site_adp_type
_atom_site_occupancy
_atom_site_site_symmetry_order
_atom_site_calc_flag
_atom_site_refinement_flags_posn
_atom_site_refinement_flags_adp
_atom_site_refinement_flags_occupancy
_atom_site_disorder_assembly
_atom_site_disorder_group
O001 O 0.26740(12) 0.49695(9) 0.55840(8) 0.0245(3) Uani 1 1 d . . . . .
O1 O 0.75748(13) 0.47960(10) 0.94109(8) 0.0280(3) Uani 1 1 d . . . . .
O003 O -0.19953(15) 0.92036(10) 0.50067(9) 0.0349(4) Uani 1 1 d . . . . .
O004 O -0.18487(14) 0.43191(11) 0.77380(9) 0.0337(4) Uani 1 1 d . . . . .
O005 O 0.33425(14) 0.33451(10) 0.58134(9) 0.0361(4) Uani 1 1 d . . . . .
O2 O 0.80224(14) 0.31695(11) 0.96461(9) 0.0370(4) Uani 1 1 d . . . . .
O3 O 0.30424(14) 0.45772(12) 0.73709(9) 0.0345(4) Uani 1 1 d . . . . .
O008 O -0.06995(15) 0.93178(10) 0.62194(10) 0.0402(4) Uani 1 1 d . . . . .
O5 O 0.34211(17) 0.93110(11) 0.88042(9) 0.0435(4) Uani 1 1 d . . . . .
O4 O 0.46950(16) 0.95238(11) 0.75081(10) 0.0421(4) Uani 1 1 d . . . . .
N00B N -0.07301(15) 0.48999(11) 0.67145(9) 0.0219(4) Uani 1 1 d . . . . .
N1 N 0.42217(15) 0.50631(12) 0.82060(10) 0.0244(4) Uani 1 1 d . . . . .
C00D C 0.04409(18) 0.48748(14) 0.63319(11) 0.0213(4) Uani 1 1 d . . . . .
C00E C 0.17806(18) 0.58293(14) 0.56170(11) 0.0218(4) Uani 1 1 d . . . . .
C00F C 0.13272(18) 0.40099(14) 0.63196(11) 0.0225(4) Uani 1 1 d . . . . .
C00G C 0.25019(19) 0.40465(14) 0.59192(12) 0.0259(4) Uani 1 1 d . . . . .
C00H C -0.24788(18) 0.76936(13) 0.57124(12) 0.0249(4) Uani 1 1 d . . . . .
H00H H -0.291210 0.763626 0.526377 0.030 Uiso 1 1 calc R U . . .
C00I C 0.06692(18) 0.57944(14) 0.59581(11) 0.0227(4) Uani 1 1 d . . . . .
H00I H 0.004363 0.637668 0.594974 0.027 Uiso 1 1 calc R U . . .
C00J C -0.08520(19) 0.44771(14) 0.75093(12) 0.0254(4) Uani 1 1 d . . . . .
C2 C 0.57289(19) 0.57894(15) 0.87310(12) 0.0259(4) Uani 1 1 d . . . . .
H2 H 0.519974 0.641071 0.854461 0.031 Uiso 1 1 calc R U . . .
C18 C 0.40863(19) 0.46296(14) 0.75526(12) 0.0253(4) Uani 1 1 d . . . . .
C00M C -0.19395(19) 0.84707(14) 0.56697(12) 0.0257(4) Uani 1 1 d . . . . .
C1 C 0.53793(18) 0.49231(14) 0.86178(11) 0.0230(4) Uani 1 1 d . . . . .
C00O C -0.12447(19) 0.85453(14) 0.63381(13) 0.0287(5) Uani 1 1 d . . . . .
C4 C 0.7296(2) 0.39253(15) 0.93228(12) 0.0274(5) Uani 1 1 d . . . . .
C6 C 0.58674(19) 0.30610(15) 0.87905(11) 0.0259(4) Uani 1 1 d . . . . .
C00R C 0.1189(2) 0.30241(14) 0.67265(12) 0.0270(5) Uani 1 1 d . . . . .
C00S C 0.21992(19) 0.67120(14) 0.52683(11) 0.0247(4) Uani 1 1 d . . . . .
C00T C -0.18709(18) 0.52292(14) 0.61949(12) 0.0261(4) Uani 1 1 d . . . . .
H00A H -0.223504 0.467475 0.620966 0.031 Uiso 1 1 calc R U . . .
H00B H -0.163471 0.542581 0.563984 0.031 Uiso 1 1 calc R U . . .
C5 C 0.61330(19) 0.40010(14) 0.88957(11) 0.0242(4) Uani 1 1 d . . . . .
C3 C 0.68204(19) 0.57096(14) 0.91062(11) 0.0251(4) Uani 1 1 d . . . . .
C12 C 0.73554(19) 0.65166(15) 0.92278(11) 0.0269(5) Uani 1 1 d . . . . .
C00X C -0.23823(18) 0.69863(14) 0.64256(12) 0.0257(4) Uani 1 1 d . . . . .
C19 C 0.5197(2) 0.43140(16) 0.70369(12) 0.0301(5) Uani 1 1 d . . . . .
H19A H 0.528779 0.364195 0.697556 0.045 Uiso 1 1 calc R U . . .
H19B H 0.594001 0.436391 0.729176 0.045 Uiso 1 1 calc R U . . .
H19C H 0.507503 0.473409 0.651307 0.045 Uiso 1 1 calc R U . . .
C00Z C -0.1743(2) 0.70909(15) 0.70855(12) 0.0300(5) Uani 1 1 d . . . . .
H00Z H -0.169754 0.663906 0.756695 0.036 Uiso 1 1 calc R U . . .
C26 C 0.3405(2) 0.86596(15) 0.82992(13) 0.0325(5) Uani 1 1 d . . . . .
C11 C 0.4742(2) 0.28441(16) 0.90443(13) 0.0328(5) Uani 1 1 d . . . . .
H11 H 0.415960 0.328253 0.930290 0.039 Uiso 1 1 calc R U . . .
C20 C 0.30682(19) 0.55115(16) 0.86088(13) 0.0308(5) Uani 1 1 d . . . . .
H20A H 0.329911 0.568694 0.910521 0.037 Uiso 1 1 calc R U . . .
H20B H 0.259264 0.502206 0.875769 0.037 Uiso 1 1 calc R U . . .
C013 C -0.28696(19) 0.60903(14) 0.64396(13) 0.0297(5) Uani 1 1 d . . . . .
H01A H -0.358570 0.626161 0.607094 0.036 Uiso 1 1 calc R U . . .
H01B H -0.315150 0.588435 0.698126 0.036 Uiso 1 1 calc R U . . .
C014 C 0.1387(2) 0.76500(15) 0.52245(13) 0.0325(5) Uani 1 1 d . . . . .
H014 H 0.056893 0.770804 0.540177 0.039 Uiso 1 1 calc R U . . .
C015 C -0.1165(2) 0.78582(15) 0.70455(13) 0.0325(5) Uani 1 1 d . . . . .
H015 H -0.072536 0.790893 0.749382 0.039 Uiso 1 1 calc R U . . .
C016 C 0.2129(2) 0.24137(15) 0.72686(13) 0.0334(5) Uani 1 1 d . . . . .
H016 H 0.285315 0.260755 0.734510 0.040 Uiso 1 1 calc R U . . .
C27 C 0.2795(2) 0.79183(15) 0.84450(13) 0.0330(5) Uani 1 1 d . . . . .
H27 H 0.234575 0.783760 0.891960 0.040 Uiso 1 1 calc R U . . .
C7 C 0.6732(2) 0.23807(16) 0.84207(13) 0.0337(5) Uani 1 1 d . . . . .
H7 H 0.749822 0.250415 0.825998 0.040 Uiso 1 1 calc R U . . .
C23 C 0.3507(2) 0.74171(17) 0.71906(14) 0.0367(6) Uani 1 1 d . . . . .
H23 H 0.353320 0.700864 0.681249 0.044 Uiso 1 1 calc R U . . .
C17 C 0.8549(2) 0.63281(18) 0.95662(13) 0.0367(5) Uani 1 1 d . . . . .
H17 H 0.901139 0.567791 0.973101 0.044 Uiso 1 1 calc R U . . .
C25 C 0.4098(2) 0.87764(15) 0.75881(13) 0.0327(5) Uani 1 1 d . . . . .
C22 C 0.2838(2) 0.72814(16) 0.78919(13) 0.0322(5) Uani 1 1 d . . . . .
C24 C 0.4142(2) 0.81553(16) 0.70409(13) 0.0352(5) Uani 1 1 d . . . . .
H24 H 0.459953 0.822988 0.656906 0.042 Uiso 1 1 calc R U . . .
C01E C 0.0231(2) 0.42963(17) 0.80914(12) 0.0335(5) Uani 1 1 d . . . . .
H01C H -0.001779 0.468734 0.850705 0.050 Uiso 1 1 calc R U . . .
H01D H 0.092564 0.447725 0.780400 0.050 Uiso 1 1 calc R U . . .
H01E H 0.047498 0.360889 0.833444 0.050 Uiso 1 1 calc R U . . .
C13 C 0.6683(2) 0.75016(16) 0.89956(14) 0.0371(5) Uani 1 1 d . . . . .
H13 H 0.587959 0.764563 0.877394 0.045 Uiso 1 1 calc R U . . .
C01G C 0.0133(2) 0.27118(15) 0.66014(14) 0.0340(5) Uani 1 1 d . . . . .
H01G H -0.047994 0.310288 0.622751 0.041 Uiso 1 1 calc R U . . .
C01H C 0.3413(2) 0.66492(17) 0.49908(14) 0.0374(6) Uani 1 1 d . . . . .
H01H H 0.397450 0.603304 0.501014 0.045 Uiso 1 1 calc R U . . .
C01I C 0.1767(2) 0.84922(16) 0.49253(15) 0.0388(6) Uani 1 1 d . . . . .
H01I H 0.121038 0.911093 0.490317 0.047 Uiso 1 1 calc R U . . .
C01J C 0.1978(3) 0.15198(16) 0.76914(15) 0.0429(6) Uani 1 1 d . . . . .
H01J H 0.260148 0.111522 0.805265 0.052 Uiso 1 1 calc R U . . .
C10 C 0.4480(2) 0.19835(18) 0.89159(15) 0.0414(6) Uani 1 1 d . . . . .
H10 H 0.372369 0.184772 0.908702 0.050 Uiso 1 1 calc R U . . .
C9 C 0.5334(3) 0.13274(17) 0.85357(15) 0.0437(6) Uani 1 1 d . . . . .
H9 H 0.515373 0.075241 0.844405 0.052 Uiso 1 1 calc R U . . .
C21 C 0.2222(2) 0.64350(16) 0.80903(15) 0.0384(6) Uani 1 1 d . . . . .
H21A H 0.200099 0.626617 0.758865 0.046 Uiso 1 1 calc R U . . .
H21B H 0.145371 0.664725 0.837841 0.046 Uiso 1 1 calc R U . . .
C01N C -0.0017(3) 0.18191(17) 0.70295(16) 0.0452(6) Uani 1 1 d . . . . .
H01N H -0.073435 0.161670 0.694994 0.054 Uiso 1 1 calc R U . . .
C8 C 0.6465(3) 0.15289(18) 0.82904(15) 0.0440(6) Uani 1 1 d . . . . .
H8 H 0.704665 0.108524 0.803618 0.053 Uiso 1 1 calc R U . . .
C01P C 0.2972(2) 0.84154(18) 0.46595(16) 0.0448(6) Uani 1 1 d . . . . .
H01P H 0.323659 0.898249 0.446159 0.054 Uiso 1 1 calc R U . . .
C16 C 0.9060(2) 0.7096(2) 0.96614(15) 0.0463(6) Uani 1 1 d . . . . .
H16 H 0.986011 0.695802 0.988672 0.056 Uiso 1 1 calc R U . . .
C01R C -0.2732(3) 0.91768(18) 0.43327(14) 0.0448(6) Uani 1 1 d . . . . .
H01F H -0.274065 0.973922 0.391638 0.067 Uiso 1 1 calc R U . . .
H01K H -0.357435 0.919192 0.450267 0.067 Uiso 1 1 calc R U . . .
H01L H -0.237876 0.858131 0.412445 0.067 Uiso 1 1 calc R U . . .
C14 C 0.7192(3) 0.82637(19) 0.90898(16) 0.0462(6) Uani 1 1 d . . . . .
H14 H 0.673379 0.891567 0.892901 0.055 Uiso 1 1 calc R U . . .
C01T C 0.3789(2) 0.74962(19) 0.46867(17) 0.0499(7) Uani 1 1 d . . . . .
H01T H 0.460059 0.744552 0.449867 0.060 Uiso 1 1 calc R U . . .
C28 C 0.5632(2) 0.95261(19) 0.69085(15) 0.0456(6) Uani 1 1 d . . . . .
H28A H 0.525097 0.964507 0.638000 0.068 Uiso 1 1 calc R U . . .
H28B H 0.624039 0.889718 0.699528 0.068 Uiso 1 1 calc R U . . .
H28C H 0.603861 1.003775 0.694509 0.068 Uiso 1 1 calc R U . . .
C01V C 0.0911(3) 0.12315(17) 0.75772(15) 0.0475(7) Uani 1 1 d . . . . .
H01V H 0.080815 0.063678 0.786959 0.057 Uiso 1 1 calc R U . . .
C15 C 0.8382(3) 0.8062(2) 0.94223(15) 0.0470(6) Uani 1 1 d . . . . .
H15 H 0.872538 0.857671 0.948460 0.056 Uiso 1 1 calc R U . . .
C01X C 0.0206(3) 0.9313(2) 0.68051(19) 0.0551(7) Uani 1 1 d . . . . .
H01M H 0.060951 0.983242 0.661609 0.083 Uiso 1 1 calc R U . . .
H01O H 0.082156 0.868755 0.688728 0.083 Uiso 1 1 calc R U . . .
H01Q H -0.019981 0.941543 0.730800 0.083 Uiso 1 1 calc R U . . .
C29 C 0.2749(3) 0.9213(2) 0.95399(15) 0.0572(8) Uani 1 1 d . . . . .
H29A H 0.187635 0.930839 0.941735 0.086 Uiso 1 1 calc R U . . .
H29B H 0.284155 0.970111 0.984437 0.086 Uiso 1 1 calc R U . . .
H29C H 0.307451 0.856512 0.985387 0.086 Uiso 1 1 calc R U . . .

loop_
_atom_site_aniso_label
_atom_site_aniso_U_11
_atom_site_aniso_U_22
_atom_site_aniso_U_33
_atom_site_aniso_U_23
_atom_site_aniso_U_13
_atom_site_aniso_U_12
O001 0.0227(7) 0.0230(7) 0.0259(7) -0.0050(6) 0.0025(6) -0.0025(6)
O1 0.0297(8) 0.0288(7) 0.0250(7) -0.0019(6) -0.0093(6) -0.0074(6)
O003 0.0418(9) 0.0241(7) 0.0358(8) 0.0038(6) -0.0037(7) -0.0087(7)
O004 0.0273(8) 0.0411(9) 0.0322(8) 0.0037(7) 0.0000(7) -0.0153(7)
O005 0.0328(8) 0.0269(8) 0.0449(9) -0.0119(7) 0.0007(7) 0.0028(7)
O2 0.0373(9) 0.0316(8) 0.0370(8) 0.0046(7) -0.0133(7) -0.0056(7)
O3 0.0273(8) 0.0466(9) 0.0348(8) -0.0117(7) -0.0040(7) -0.0154(7)
O008 0.0380(9) 0.0239(8) 0.0602(10) -0.0074(7) -0.0103(8) -0.0097(7)
O5 0.0678(12) 0.0260(8) 0.0324(8) -0.0065(7) 0.0046(8) -0.0042(8)
O4 0.0457(10) 0.0297(8) 0.0481(10) -0.0062(7) 0.0113(8) -0.0062(7)
N00B 0.0205(8) 0.0208(8) 0.0236(8) -0.0002(7) -0.0019(7) -0.0064(6)
N1 0.0196(8) 0.0290(9) 0.0254(8) -0.0072(7) -0.0017(7) -0.0055(7)
C00D 0.0208(9) 0.0234(9) 0.0192(9) -0.0035(8) -0.0040(8) -0.0045(8)
C00E 0.0229(10) 0.0218(9) 0.0189(9) -0.0046(8) -0.0014(8) -0.0020(8)
C00F 0.0246(10) 0.0211(9) 0.0222(9) -0.0061(8) -0.0062(8) -0.0047(8)
C00G 0.0282(11) 0.0228(10) 0.0258(10) -0.0077(8) -0.0066(9) -0.0015(8)
C00H 0.0222(10) 0.0203(9) 0.0297(10) -0.0035(8) -0.0029(9) -0.0013(8)
C00I 0.0233(10) 0.0185(9) 0.0242(9) -0.0014(8) -0.0003(8) -0.0033(8)
C00J 0.0239(10) 0.0246(10) 0.0275(10) -0.0013(8) -0.0006(9) -0.0081(8)
C2 0.0254(10) 0.0261(10) 0.0254(10) -0.0055(8) -0.0037(9) -0.0040(8)
C18 0.0253(11) 0.0267(10) 0.0237(9) -0.0014(8) -0.0047(9) -0.0080(8)
C00M 0.0236(10) 0.0181(9) 0.0315(10) -0.0019(8) 0.0007(9) -0.0002(8)
C1 0.0216(10) 0.0290(10) 0.0194(9) -0.0039(8) 0.0000(8) -0.0083(8)
C00O 0.0235(10) 0.0202(10) 0.0414(12) -0.0087(9) -0.0012(10) -0.0013(8)
C4 0.0296(11) 0.0285(10) 0.0232(9) -0.0011(8) -0.0022(9) -0.0078(9)
C6 0.0287(11) 0.0271(10) 0.0216(9) -0.0007(8) -0.0020(9) -0.0092(9)
C00R 0.0339(12) 0.0190(9) 0.0286(10) -0.0067(8) -0.0035(9) -0.0054(8)
C00S 0.0265(10) 0.0267(10) 0.0216(9) -0.0044(8) 0.0020(8) -0.0082(8)
C00T 0.0241(10) 0.0250(10) 0.0281(10) 0.0010(8) -0.0058(9) -0.0080(8)
C5 0.0257(10) 0.0280(10) 0.0194(9) -0.0024(8) 0.0003(8) -0.0087(8)
C3 0.0278(11) 0.0271(10) 0.0192(9) -0.0039(8) -0.0010(8) -0.0053(8)
C12 0.0285(11) 0.0339(11) 0.0207(9) -0.0072(8) -0.0021(9) -0.0105(9)
C00X 0.0191(10) 0.0220(10) 0.0319(10) -0.0016(8) 0.0020(9) -0.0001(8)
C19 0.0293(11) 0.0381(12) 0.0245(10) -0.0065(9) 0.0000(9) -0.0110(9)
C00Z 0.0323(12) 0.0256(10) 0.0270(10) -0.0018(9) 0.0009(9) -0.0008(9)
C26 0.0379(12) 0.0222(10) 0.0302(11) -0.0041(9) -0.0024(10) 0.0049(9)
C11 0.0368(12) 0.0322(11) 0.0303(11) -0.0025(9) 0.0005(10) -0.0124(10)
C20 0.0249(11) 0.0354(12) 0.0324(11) -0.0098(9) 0.0029(9) -0.0062(9)
C013 0.0243(11) 0.0255(10) 0.0361(11) 0.0027(9) -0.0031(9) -0.0062(8)
C014 0.0259(11) 0.0288(11) 0.0406(12) -0.0013(10) 0.0094(10) -0.0073(9)
C015 0.0333(12) 0.0283(11) 0.0329(11) -0.0099(9) -0.0071(10) 0.0013(9)
C016 0.0410(13) 0.0229(10) 0.0364(11) -0.0045(9) -0.0110(10) -0.0076(9)
C27 0.0323(12) 0.0275(11) 0.0310(11) -0.0017(9) 0.0030(10) 0.0042(9)
C7 0.0347(12) 0.0316(11) 0.0339(11) -0.0048(9) 0.0002(10) -0.0076(10)
C23 0.0359(13) 0.0352(12) 0.0352(12) -0.0117(10) -0.0060(11) 0.0021(10)
C17 0.0363(13) 0.0388(12) 0.0374(12) -0.0082(10) -0.0104(11) -0.0120(10)
C25 0.0317(12) 0.0251(10) 0.0345(11) -0.0005(9) -0.0027(10) 0.0014(9)
C22 0.0249(11) 0.0288(11) 0.0377(12) -0.0058(9) -0.0039(10) 0.0027(9)
C24 0.0354(12) 0.0347(12) 0.0295(11) -0.0059(10) 0.0052(10) 0.0015(10)
C01E 0.0300(11) 0.0458(13) 0.0242(10) -0.0027(10) -0.0022(9) -0.0111(10)
C13 0.0379(13) 0.0339(12) 0.0408(12) -0.0082(10) -0.0113(11) -0.0092(10)
C01G 0.0409(13) 0.0223(10) 0.0406(12) -0.0053(9) -0.0091(11) -0.0101(9)
C01H 0.0292(12) 0.0323(12) 0.0487(14) -0.0086(10) 0.0147(11) -0.0051(10)
C01I 0.0388(13) 0.0263(11) 0.0487(14) -0.0012(10) 0.0118(11) -0.0088(10)
C01J 0.0609(17) 0.0225(11) 0.0422(13) 0.0011(10) -0.0221(12) -0.0073(11)
C10 0.0445(14) 0.0403(13) 0.0434(13) 0.0007(11) -0.0046(12) -0.0230(11)
C9 0.0617(17) 0.0304(12) 0.0435(13) -0.0062(11) -0.0101(13) -0.0192(12)
C21 0.0252(11) 0.0369(12) 0.0510(14) -0.0121(11) -0.0022(11) -0.0009(10)
C01N 0.0537(16) 0.0306(12) 0.0571(15) -0.0052(11) -0.0105(13) -0.0217(11)
C8 0.0532(16) 0.0328(12) 0.0455(14) -0.0114(11) -0.0014(12) -0.0067(11)
C01P 0.0455(15) 0.0343(12) 0.0565(15) -0.0034(11) 0.0204(13) -0.0190(11)
C16 0.0412(14) 0.0546(16) 0.0498(14) -0.0134(13) -0.0116(12) -0.0203(12)
C01R 0.0518(15) 0.0408(13) 0.0358(12) 0.0083(11) -0.0070(12) -0.0107(12)
C14 0.0546(16) 0.0365(13) 0.0507(14) -0.0110(11) -0.0089(13) -0.0141(12)
C01T 0.0337(13) 0.0471(15) 0.0713(18) -0.0105(13) 0.0280(13) -0.0179(12)
C28 0.0400(14) 0.0443(14) 0.0484(14) -0.0019(12) 0.0065(12) -0.0087(11)
C01V 0.0737(19) 0.0251(11) 0.0466(14) 0.0027(11) -0.0116(14) -0.0225(12)
C15 0.0553(16) 0.0498(15) 0.0476(14) -0.0147(12) -0.0036(13) -0.0301(13)
C01X 0.0516(17) 0.0451(15) 0.0764(19) -0.0169(14) -0.0173(15) -0.0205(13)
C29 0.090(2) 0.0452(15) 0.0317(12) -0.0088(11) 0.0086(14) -0.0092(15)

loop_
_atom_type_symbol
_atom_type_description
_atom_type_scat_dispersion_real
_atom_type_scat_dispersion_imag
_atom_type_scat_source
C C 0.0033 0.0016 'International Tables Vol C Tables 4.2.6.8 and 6.1.1.4'
H H 0.0000 0.0000 'International Tables Vol C Tables 4.2.6.8 and 6.1.1.4'
N N 0.0061 0.0033 'International Tables Vol C Tables 4.2.6.8 and 6.1.1.4'
O O 0.0106 0.0060 'International Tables Vol C Tables 4.2.6.8 and 6.1.1.4'

loop_
_geom_angle_atom_site_label_1
_geom_angle_atom_site_label_2
_geom_angle_atom_site_label_3
_geom_angle
_geom_angle_site_symmetry_1
_geom_angle_site_symmetry_3
_geom_angle_publ_flag
C00E O001 C00G 122.44(15) . . ?
C3 O1 C4 122.89(15) . . ?
C00M O003 C01R 116.51(17) . . ?
C00O O008 C01X 117.28(18) . . ?
C26 O5 C29 117.3(2) . . ?
C25 O4 C28 116.98(19) . . ?
C00D N00B C00T 117.75(15) . . ?
C00J N00B C00D 123.91(15) . . ?
C00J N00B C00T 117.31(16) . . ?
C18 N1 C1 124.18(16) . . ?
C18 N1 C20 117.20(17) . . ?
C1 N1 C20 117.18(16) . . ?
N00B C00D C00I 117.57(16) . . ?
C00F C00D N00B 121.99(17) . . ?
C00F C00D C00I 120.44(18) . . ?
O001 C00E C00S 112.77(16) . . ?
C00I C00E O001 119.73(17) . . ?
C00I C00E C00S 127.49(17) . . ?
C00D C00F C00G 118.67(17) . . ?
C00D C00F C00R 123.89(19) . . ?
C00G C00F C00R 117.38(16) . . ?
O001 C00G C00F 117.88(16) . . ?
O005 C00G O001 115.61(19) . . ?
O005 C00G C00F 126.44(19) . . ?
C00M C00H H00H 119.6 . . ?
C00M C00H C00X 120.72(19) . . ?
C00X C00H H00H 119.6 . . ?
C00D C00I H00I 119.6 . . ?
C00E C00I C00D 120.73(17) . . ?
C00E C00I H00I 119.6 . . ?
O004 C00J N00B 119.77(18) . . ?
O004 C00J C01E 121.44(18) . . ?
N00B C00J C01E 118.61(18) . . ?
C1 C2 H2 119.9 . . ?
C3 C2 H2 119.9 . . ?
C3 C2 C1 120.23(18) . . ?
O3 C18 N1 119.25(19) . . ?
O3 C18 C19 121.19(19) . . ?
N1 C18 C19 119.34(18) . . ?
O003 C00M C00H 125.08(19) . . ?
O003 C00M C00O 114.89(18) . . ?
C00H C00M C00O 120.02(17) . . ?
N1 C1 C2 117.20(16) . . ?
C5 C1 N1 121.79(18) . . ?
C5 C1 C2 121.01(18) . . ?
O008 C00O C00M 115.34(18) . . ?
O008 C00O C015 125.3(2) . . ?
C015 C00O C00M 119.3(2) . . ?
O1 C4 C5 117.72(16) . . ?
O2 C4 O1 115.98(18) . . ?
O2 C4 C5 126.2(2) . . ?
C11 C6 C5 121.0(2) . . ?
C7 C6 C5 120.62(19) . . ?
C7 C6 C11 118.4(2) . . ?
C016 C00R C00F 119.26(19) . . ?
C01G C00R C00F 121.40(17) . . ?
C01G C00R C016 119.30(19) . . ?
C014 C00S C00E 120.30(18) . . ?
C01H C00S C00E 121.82(18) . . ?
C01H C00S C014 117.86(19) . . ?
N00B C00T H00A 108.7 . . ?
N00B C00T H00B 108.7 . . ?
N00B C00T C013 114.24(17) . . ?
H00A C00T H00B 107.6 . . ?
C013 C00T H00A 108.7 . . ?
C013 C00T H00B 108.7 . . ?
C1 C5 C4 118.14(19) . . ?
C1 C5 C6 125.00(18) . . ?
C4 C5 C6 116.86(17) . . ?
O1 C3 C12 112.79(16) . . ?
C2 C3 O1 119.95(19) . . ?
C2 C3 C12 127.26(18) . . ?
C17 C12 C3 121.33(19) . . ?
C17 C12 C13 117.9(2) . . ?
C13 C12 C3 120.72(18) . . ?
C00H C00X C013 120.15(19) . . ?
C00Z C00X C00H 118.6(2) . . ?
C00Z C00X C013 121.03(17) . . ?
C18 C19 H19A 109.5 . . ?
C18 C19 H19B 109.5 . . ?
C18 C19 H19C 109.5 . . ?
H19A C19 H19B 109.5 . . ?
H19A C19 H19C 109.5 . . ?
H19B C19 H19C 109.5 . . ?
C00X C00Z H00Z 119.3 . . ?
C00X C00Z C015 121.37(18) . . ?
C015 C00Z H00Z 119.3 . . ?
O5 C26 C27 125.3(2) . . ?
O5 C26 C25 115.1(2) . . ?
C27 C26 C25 119.6(2) . . ?
C6 C11 H11 119.7 . . ?
C10 C11 C6 120.7(2) . . ?
C10 C11 H11 119.7 . . ?
N1 C20 H20A 108.7 . . ?
N1 C20 H20B 108.7 . . ?
N1 C20 C21 114.28(18) . . ?
H20A C20 H20B 107.6 . . ?
C21 C20 H20A 108.7 . . ?
C21 C20 H20B 108.7 . . ?
C00T C013 H01A 109.2 . . ?
C00T C013 H01B 109.2 . . ?
C00X C013 C00T 112.10(17) . . ?
C00X C013 H01A 109.2 . . ?
C00X C013 H01B 109.2 . . ?
H01A C013 H01B 107.9 . . ?
C00S C014 H014 119.2 . . ?
C01I C014 C00S 121.6(2) . . ?
C01I C014 H014 119.2 . . ?
C00O C015 C00Z 119.9(2) . . ?
C00O C015 H015 120.1 . . ?
C00Z C015 H015 120.1 . . ?
C00R C016 H016 120.0 . . ?
C01J C016 C00R 120.0(2) . . ?
C01J C016 H016 120.0 . . ?
C26 C27 H27 119.4 . . ?
C26 C27 C22 121.2(2) . . ?
C22 C27 H27 119.4 . . ?
C6 C7 H7 119.6 . . ?
C8 C7 C6 120.7(2) . . ?
C8 C7 H7 119.6 . . ?
C22 C23 H23 119.5 . . ?
C22 C23 C24 121.0(2) . . ?
C24 C23 H23 119.5 . . ?
C12 C17 H17 119.5 . . ?
C16 C17 C12 121.0(2) . . ?
C16 C17 H17 119.5 . . ?
O4 C25 C26 115.1(2) . . ?
O4 C25 C24 125.4(2) . . ?
C24 C25 C26 119.5(2) . . ?
C27 C22 C21 120.1(2) . . ?
C23 C22 C27 118.4(2) . . ?
C23 C22 C21 121.4(2) . . ?
C23 C24 H24 119.9 . . ?
C25 C24 C23 120.3(2) . . ?
C25 C24 H24 119.9 . . ?
C00J C01E H01C 109.5 . . ?
C00J C01E H01D 109.5 . . ?
C00J C01E H01E 109.5 . . ?
H01C C01E H01D 109.5 . . ?
H01C C01E H01E 109.5 . . ?
H01D C01E H01E 109.5 . . ?
C12 C13 H13 119.5 . . ?
C14 C13 C12 121.0(2) . . ?
C14 C13 H13 119.5 . . ?
C00R C01G H01G 119.7 . . ?
C00R C01G C01N 120.5(2) . . ?
C01N C01G H01G 119.7 . . ?
C00S C01H H01H 119.8 . . ?
C01T C01H C00S 120.4(2) . . ?
C01T C01H H01H 119.8 . . ?
C014 C01I H01I 120.1 . . ?
C01P C01I C014 119.7(2) . . ?
C01P C01I H01I 120.1 . . ?
C016 C01J H01J 120.0 . . ?
C01V C01J C016 120.1(2) . . ?
C01V C01J H01J 120.0 . . ?
C11 C10 H10 119.9 . . ?
C9 C10 C11 120.2(2) . . ?
C9 C10 H10 119.9 . . ?
C10 C9 H9 120.2 . . ?
C10 C9 C8 119.6(2) . . ?
C8 C9 H9 120.2 . . ?
C20 C21 H21A 109.0 . . ?
C20 C21 H21B 109.0 . . ?
C22 C21 C20 112.86(18) . . ?
C22 C21 H21A 109.0 . . ?
C22 C21 H21B 109.0 . . ?
H21A C21 H21B 107.8 . . ?
C01G C01N H01N 120.3 . . ?
C01V C01N C01G 119.5(2) . . ?
C01V C01N H01N 120.3 . . ?
C7 C8 C9 120.4(2) . . ?
C7 C8 H8 119.8 . . ?
C9 C8 H8 119.8 . . ?
C01I C01P H01P 120.1 . . ?
C01I C01P C01T 119.8(2) . . ?
C01T C01P H01P 120.1 . . ?
C17 C16 H16 120.0 . . ?
C15 C16 C17 120.1(2) . . ?
C15 C16 H16 120.0 . . ?
O003 C01R H01F 109.5 . . ?
O003 C01R H01K 109.5 . . ?
O003 C01R H01L 109.5 . . ?
H01F C01R H01K 109.5 . . ?
H01F C01R H01L 109.5 . . ?
H01K C01R H01L 109.5 . . ?
C13 C14 H14 119.9 . . ?
C13 C14 C15 120.2(2) . . ?
C15 C14 H14 119.9 . . ?
C01H C01T H01T 119.7 . . ?
C01P C01T C01H 120.6(2) . . ?
C01P C01T H01T 119.7 . . ?
O4 C28 H28A 109.5 . . ?
O4 C28 H28B 109.5 . . ?
O4 C28 H28C 109.5 . . ?
H28A C28 H28B 109.5 . . ?
H28A C28 H28C 109.5 . . ?
H28B C28 H28C 109.5 . . ?
C01J C01V C01N 120.6(2) . . ?
C01J C01V H01V 119.7 . . ?
C01N C01V H01V 119.7 . . ?
C16 C15 C14 119.8(2) . . ?
C16 C15 H15 120.1 . . ?
C14 C15 H15 120.1 . . ?
O008 C01X H01M 109.5 . . ?
O008 C01X H01O 109.5 . . ?
O008 C01X H01Q 109.5 . . ?
H01M C01X H01O 109.5 . . ?
H01M C01X H01Q 109.5 . . ?
H01O C01X H01Q 109.5 . . ?
O5 C29 H29A 109.5 . . ?
O5 C29 H29B 109.5 . . ?
O5 C29 H29C 109.5 . . ?
H29A C29 H29B 109.5 . . ?
H29A C29 H29C 109.5 . . ?
H29B C29 H29C 109.5 . . ?

loop_
_geom_bond_atom_site_label_1
_geom_bond_atom_site_label_2
_geom_bond_distance
_geom_bond_site_symmetry_2
_geom_bond_publ_flag
O001 C00E 1.368(2) . ?
O001 C00G 1.390(2) . ?
O1 C4 1.385(3) . ?
O1 C3 1.368(2) . ?
O003 C00M 1.370(2) . ?
O003 C01R 1.423(3) . ?
O004 C00J 1.216(2) . ?
O005 C00G 1.211(2) . ?
O2 C4 1.210(2) . ?
O3 C18 1.224(2) . ?
O008 C00O 1.366(3) . ?
O008 C01X 1.420(3) . ?
O5 C26 1.368(3) . ?
O5 C29 1.424(3) . ?
O4 C25 1.374(3) . ?
O4 C28 1.421(3) . ?
N00B C00D 1.421(2) . ?
N00B C00J 1.377(2) . ?
N00B C00T 1.475(2) . ?
N1 C18 1.381(3) . ?
N1 C1 1.421(2) . ?
N1 C20 1.473(3) . ?
C00D C00F 1.364(3) . ?
C00D C00I 1.426(3) . ?
C00E C00I 1.347(3) . ?
C00E C00S 1.467(3) . ?
C00F C00G 1.451(3) . ?
C00F C00R 1.488(3) . ?
C00H H00H 0.9300 . ?
C00H C00M 1.375(3) . ?
C00H C00X 1.403(3) . ?
C00I H00I 0.9300 . ?
C00J C01E 1.505(3) . ?
C2 H2 0.9300 . ?
C2 C1 1.428(3) . ?
C2 C3 1.345(3) . ?
C18 C19 1.499(3) . ?
C00M C00O 1.411(3) . ?
C1 C5 1.367(3) . ?
C00O C015 1.382(3) . ?
C4 C5 1.458(3) . ?
C6 C5 1.483(3) . ?
C6 C11 1.393(3) . ?
C6 C7 1.392(3) . ?
C00R C016 1.400(3) . ?
C00R C01G 1.384(3) . ?
C00S C014 1.394(3) . ?
C00S C01H 1.391(3) . ?
C00T H00A 0.9700 . ?
C00T H00B 0.9700 . ?
C00T C013 1.531(3) . ?
C3 C12 1.467(3) . ?
C12 C17 1.391(3) . ?
C12 C13 1.396(3) . ?
C00X C00Z 1.380(3) . ?
C00X C013 1.503(3) . ?
C19 H19A 0.9600 . ?
C19 H19B 0.9600 . ?
C19 H19C 0.9600 . ?
C00Z H00Z 0.9300 . ?
C00Z C015 1.391(3) . ?
C26 C27 1.374(3) . ?
C26 C25 1.405(3) . ?
C11 H11 0.9300 . ?
C11 C10 1.383(3) . ?
C20 H20A 0.9700 . ?
C20 H20B 0.9700 . ?
C20 C21 1.534(3) . ?
C013 H01A 0.9700 . ?
C013 H01B 0.9700 . ?
C014 H014 0.9300 . ?
C014 C01I 1.376(3) . ?
C015 H015 0.9300 . ?
C016 H016 0.9300 . ?
C016 C01J 1.387(3) . ?
C27 H27 0.9300 . ?
C27 C22 1.402(3) . ?
C7 H7 0.9300 . ?
C7 C8 1.374(3) . ?
C23 H23 0.9300 . ?
C23 C22 1.380(3) . ?
C23 C24 1.390(3) . ?
C17 H17 0.9300 . ?
C17 C16 1.387(3) . ?
C25 C24 1.377(3) . ?
C22 C21 1.512(3) . ?
C24 H24 0.9300 . ?
C01E H01C 0.9600 . ?
C01E H01D 0.9600 . ?
C01E H01E 0.9600 . ?
C13 H13 0.9300 . ?
C13 C14 1.378(3) . ?
C01G H01G 0.9300 . ?
C01G C01N 1.389(3) . ?
C01H H01H 0.9300 . ?
C01H C01T 1.381(3) . ?
C01I H01I 0.9300 . ?
C01I C01P 1.374(3) . ?
C01J H01J 0.9300 . ?
C01J C01V 1.373(4) . ?
C10 H10 0.9300 . ?
C10 C9 1.376(4) . ?
C9 H9 0.9300 . ?
C9 C8 1.386(4) . ?
C21 H21A 0.9700 . ?
C21 H21B 0.9700 . ?
C01N H01N 0.9300 . ?
C01N C01V 1.388(3) . ?
C8 H8 0.9300 . ?
C01P H01P 0.9300 . ?
C01P C01T 1.378(3) . ?
C16 H16 0.9300 . ?
C16 C15 1.378(4) . ?
C01R H01F 0.9600 . ?
C01R H01K 0.9600 . ?
C01R H01L 0.9600 . ?
C14 H14 0.9300 . ?
C14 C15 1.381(4) . ?
C01T H01T 0.9300 . ?
C28 H28A 0.9600 . ?
C28 H28B 0.9600 . ?
C28 H28C 0.9600 . ?
C01V H01V 0.9300 . ?
C15 H15 0.9300 . ?
C01X H01M 0.9600 . ?
C01X H01O 0.9600 . ?
C01X H01Q 0.9600 . ?
C29 H29A 0.9600 . ?
C29 H29B 0.9600 . ?
C29 H29C 0.9600 . ?

loop_
_geom_torsion_atom_site_label_1
_geom_torsion_atom_site_label_2
_geom_torsion_atom_site_label_3
_geom_torsion_atom_site_label_4
_geom_torsion
_geom_torsion_site_symmetry_1
_geom_torsion_site_symmetry_2
_geom_torsion_site_symmetry_3
_geom_torsion_site_symmetry_4
_geom_torsion_publ_flag
O001 C00E C00I C00D 4.0(3) . . . . ?
O001 C00E C00S C014 177.54(18) . . . . ?
O001 C00E C00S C01H -4.1(3) . . . . ?
O1 C4 C5 C1 -0.9(3) . . . . ?
O1 C4 C5 C6 178.55(17) . . . . ?
O1 C3 C12 C17 4.5(3) . . . . ?
O1 C3 C12 C13 -176.43(19) . . . . ?
O003 C00M C00O O008 -1.9(3) . . . . ?
O003 C00M C00O C015 178.02(18) . . . . ?
O2 C4 C5 C1 175.3(2) . . . . ?
O2 C4 C5 C6 -5.3(3) . . . . ?
O008 C00O C015 C00Z -178.68(19) . . . . ?
O5 C26 C27 C22 -179.64(18) . . . . ?
O5 C26 C25 O4 0.4(3) . . . . ?
O5 C26 C25 C24 179.88(18) . . . . ?
O4 C25 C24 C23 179.42(19) . . . . ?
N00B C00D C00F C00G -179.75(16) . . . . ?
N00B C00D C00F C00R -2.7(3) . . . . ?
N00B C00D C00I C00E 176.94(17) . . . . ?
N00B C00T C013 C00X 58.9(2) . . . . ?
N1 C1 C5 C4 -179.08(17) . . . . ?
N1 C1 C5 C6 1.5(3) . . . . ?
N1 C20 C21 C22 -63.9(3) . . . . ?
C00D N00B C00J O004 -162.41(19) . . . . ?
C00D N00B C00J C01E 22.4(3) . . . . ?
C00D N00B C00T C013 -124.95(18) . . . . ?
C00D C00F C00G O001 1.5(3) . . . . ?
C00D C00F C00G O005 -175.1(2) . . . . ?
C00D C00F C00R C016 -126.5(2) . . . . ?
C00D C00F C00R C01G 51.3(3) . . . . ?
C00E O001 C00G O005 176.64(17) . . . . ?
C00E O001 C00G C00F -0.3(3) . . . . ?
C00E C00S C014 C01I 177.8(2) . . . . ?
C00E C00S C01H C01T -178.1(2) . . . . ?
C00F C00D C00I C00E -2.8(3) . . . . ?
C00F C00R C016 C01J 176.0(2) . . . . ?
C00F C00R C01G C01N -175.5(2) . . . . ?
C00G O001 C00E C00I -2.5(3) . . . . ?
C00G O001 C00E C00S 176.45(16) . . . . ?
C00G C00F C00R C016 50.7(3) . . . . ?
C00G C00F C00R C01G -131.5(2) . . . . ?
C00H C00M C00O O008 177.03(17) . . . . ?
C00H C00M C00O C015 -3.1(3) . . . . ?
C00H C00X C00Z C015 -2.2(3) . . . . ?
C00H C00X C013 C00T 89.4(2) . . . . ?
C00I C00D C00F C00G 0.0(3) . . . . ?
C00I C00D C00F C00R 177.08(18) . . . . ?
C00I C00E C00S C014 -3.6(3) . . . . ?
C00I C00E C00S C01H 174.8(2) . . . . ?
C00J N00B C00D C00F 54.3(3) . . . . ?
C00J N00B C00D C00I -125.4(2) . . . . ?
C00J N00B C00T C013 66.2(2) . . . . ?
C2 C1 C5 C4 0.9(3) . . . . ?
C2 C1 C5 C6 -178.44(18) . . . . ?
C2 C3 C12 C17 -174.4(2) . . . . ?
C2 C3 C12 C13 4.7(3) . . . . ?
C18 N1 C1 C2 128.8(2) . . . . ?
C18 N1 C1 C5 -51.2(3) . . . . ?
C18 N1 C20 C21 -67.9(2) . . . . ?
C00M C00H C00X C00Z 0.5(3) . . . . ?
C00M C00H C00X C013 -174.24(18) . . . . ?
C00M C00O C015 C00Z 1.5(3) . . . . ?
C1 N1 C18 O3 161.15(18) . . . . ?
C1 N1 C18 C19 -24.2(3) . . . . ?
C1 N1 C20 C21 125.2(2) . . . . ?
C1 C2 C3 O1 -2.8(3) . . . . ?
C1 C2 C3 C12 175.99(19) . . . . ?
C4 O1 C3 C2 2.9(3) . . . . ?
C4 O1 C3 C12 -176.06(17) . . . . ?
C6 C11 C10 C9 0.2(3) . . . . ?
C6 C7 C8 C9 -0.9(3) . . . . ?
C00R C00F C00G O001 -175.79(16) . . . . ?
C00R C00F C00G O005 7.7(3) . . . . ?
C00R C016 C01J C01V 0.2(4) . . . . ?
C00R C01G C01N C01V -1.0(4) . . . . ?
C00S C00E C00I C00D -174.75(18) . . . . ?
C00S C014 C01I C01P 0.2(4) . . . . ?
C00S C01H C01T C01P 0.5(4) . . . . ?
C00T N00B C00D C00F -113.7(2) . . . . ?
C00T N00B C00D C00I 66.5(2) . . . . ?
C00T N00B C00J O004 5.7(3) . . . . ?
C00T N00B C00J C01E -169.47(18) . . . . ?
C5 C6 C11 C10 177.48(19) . . . . ?
C5 C6 C7 C8 -177.14(19) . . . . ?
C3 O1 C4 O2 -177.56(18) . . . . ?
C3 O1 C4 C5 -1.0(3) . . . . ?
C3 C2 C1 N1 -179.10(18) . . . . ?
C3 C2 C1 C5 0.9(3) . . . . ?
C3 C12 C17 C16 178.4(2) . . . . ?
C3 C12 C13 C14 -178.4(2) . . . . ?
C12 C17 C16 C15 0.2(4) . . . . ?
C12 C13 C14 C15 -0.4(4) . . . . ?
C00X C00H C00M O003 -179.12(18) . . . . ?
C00X C00H C00M C00O 2.1(3) . . . . ?
C00X C00Z C015 C00O 1.2(3) . . . . ?
C00Z C00X C013 C00T -85.2(2) . . . . ?
C26 C27 C22 C23 -0.2(3) . . . . ?
C26 C27 C22 C21 176.40(19) . . . . ?
C26 C25 C24 C23 -0.1(3) . . . . ?
C11 C6 C5 C1 -54.7(3) . . . . ?
C11 C6 C5 C4 125.9(2) . . . . ?
C11 C6 C7 C8 1.7(3) . . . . ?
C11 C10 C9 C8 0.7(3) . . . . ?
C20 N1 C18 O3 -4.8(3) . . . . ?
C20 N1 C18 C19 169.90(17) . . . . ?
C20 N1 C1 C2 -65.3(2) . . . . ?
C20 N1 C1 C5 114.7(2) . . . . ?
C013 C00X C00Z C015 172.52(19) . . . . ?
C014 C00S C01H C01T 0.3(3) . . . . ?
C014 C01I C01P C01T 0.6(4) . . . . ?
C016 C00R C01G C01N 2.3(3) . . . . ?
C016 C01J C01V C01N 1.1(4) . . . . ?
C27 C26 C25 O4 -178.58(18) . . . . ?
C27 C26 C25 C24 0.9(3) . . . . ?
C27 C22 C21 C20 -84.3(2) . . . . ?
C7 C6 C5 C1 124.1(2) . . . . ?
C7 C6 C5 C4 -55.3(3) . . . . ?
C7 C6 C11 C10 -1.4(3) . . . . ?
C23 C22 C21 C20 92.2(3) . . . . ?
C17 C12 C13 C14 0.8(3) . . . . ?
C17 C16 C15 C14 0.2(4) . . . . ?
C25 C26 C27 C22 -0.8(3) . . . . ?
C22 C23 C24 C25 -1.0(3) . . . . ?
C24 C23 C22 C27 1.1(3) . . . . ?
C24 C23 C22 C21 -175.44(19) . . . . ?
C13 C12 C17 C16 -0.7(3) . . . . ?
C13 C14 C15 C16 -0.1(4) . . . . ?
C01G C00R C016 C01J -1.9(3) . . . . ?
C01G C01N C01V C01J -0.7(4) . . . . ?
C01H C00S C014 C01I -0.7(3) . . . . ?
C01I C01P C01T C01H -1.0(4) . . . . ?
C10 C9 C8 C7 -0.4(3) . . . . ?
C01R O003 C00M C00H 3.8(3) . . . . ?
C01R O003 C00M C00O -177.43(19) . . . . ?
C28 O4 C25 C26 165.64(18) . . . . ?
C28 O4 C25 C24 -13.9(3) . . . . ?
C01X O008 C00O C00M -167.7(2) . . . . ?
C01X O008 C00O C015 12.4(3) . . . . ?
C29 O5 C26 C27 -0.2(3) . . . . ?
C29 O5 C26 C25 -179.0(2) . . . . ?
